data_4305248
loop_
_publ_author_name
'Emerson D. Genuis'
'Joel A. Kelly'
'Malay Patel'
'Robert McDonald'
'Michael J. Ferguson'
'Grace Greidanus-Strom'

_publ_contact_author_address
; Department of Chemistry
  University of Alberta
  Edmonton, Alberta T6G 2G2
  Canada
;
_publ_contact_author_email grace.strom@kingsu.ca
_publ_contact_author_name 'Dr. Grace Greidanus-Strom'
_publ_contact_author_phone 1(780)4653500
_publ_section_title
;
Coordination Polymers from the Self-Assembly of Silver(I) Salts and Two
Nonlinear Aliphatic Dinitrile Ligands, cis-1,3-Cyclopentanedicarbonitrile
and cis-1,3-Bis(cyanomethyl)cyclopentane: Synthesis, Structures, and
Photoluminescent Properties
;
_journal_name_full 'Inorganic Chemistry'
_journal_page_first 6184
_journal_page_last 6194
_journal_paper_doi 10.1021/ic800069f
_journal_volume 47
_journal_year 2008
_chemical_formula_moiety 'C18 H24 Ag N4, Cl O4'
_chemical_formula_sum 'C18 H24 Ag Cl N4 O4'
_chemical_formula_weight 503.73
_chemical_name_systematic
; 
 ? 
;
_space_group_IT_number 20
_symmetry_cell_setting orthorhombic
_symmetry_space_group_name_Hall 'C 2c 2'
_symmetry_space_group_name_H-M 'C 2 2 21'
_atom_sites_solution_hydrogens geom
_atom_sites_solution_primary direct
_atom_sites_solution_secondary difmap
_audit_creation_method SHELXL-97
_cell_angle_alpha 90.00
_cell_angle_beta 90.00
_cell_angle_gamma 90.00
_cell_formula_units_Z 4
_cell_length_a 6.2270(12)
_cell_length_b 15.598(3)
_cell_length_c 21.076(4)
_cell_measurement_reflns_used 3369
_cell_measurement_temperature 193(2)
_cell_measurement_theta_max 24.66
_cell_measurement_theta_min 2.61
_cell_volume 2047.1(7)
_computing_cell_refinement 'Bruker SAINT (Bruker, 1997)'
_computing_data_collection 'Bruker SMART (Bruker, 1997)'
_computing_data_reduction 'Bruker SAINT (Bruker, 1997)'
_computing_molecular_graphics 'Bruker SHELXTL (Bruker, 1997)'
_computing_publication_material 'Bruker SHELXTL (Bruker, 1997)'
_computing_structure_refinement 'SHELXL-97 (Sheldrick, 1997)'
_computing_structure_solution 'DIRDIF-96 (Beurskens et al., 1996)'
_diffrn_ambient_temperature 193(2)
_diffrn_detector_area_resol_mean 8.192
_diffrn_measured_fraction_theta_full 0.999
_diffrn_measured_fraction_theta_max 0.999
_diffrn_measurement_device_type 'Bruker PLATFORM diffractometer/SMART 1000 CCD area detector'
_diffrn_measurement_method '\w scans'
_diffrn_radiation_monochromator graphite
_diffrn_radiation_source 'fine-focus sealed tube'
_diffrn_radiation_type MoK\a
_diffrn_radiation_wavelength 0.71073
_diffrn_reflns_av_R_equivalents 0.0314
_diffrn_reflns_av_sigmaI/netI 0.0349
_diffrn_reflns_limit_h_max 7
_diffrn_reflns_limit_h_min -7
_diffrn_reflns_limit_k_max 19
_diffrn_reflns_limit_k_min -19
_diffrn_reflns_limit_l_max 26
_diffrn_reflns_limit_l_min -25
_diffrn_reflns_number 5918
_diffrn_reflns_theta_full 26.35
_diffrn_reflns_theta_max 26.35
_diffrn_reflns_theta_min 1.93
_diffrn_standards_decay_% 0
_diffrn_standards_interval_time 0
_diffrn_standards_number 0
_exptl_absorpt_coefficient_mu 1.147
_exptl_absorpt_correction_T_max 0.9038
_exptl_absorpt_correction_T_min 0.5094
_exptl_absorpt_correction_type multi-scan
_exptl_absorpt_process_details 'SADABS (Sheldrick, 1996)'
_exptl_crystal_colour colorless
_exptl_crystal_density_diffrn 1.634
_exptl_crystal_density_method 'not measured'
_exptl_crystal_description prism
_exptl_crystal_F_000 1024
_exptl_crystal_size_max 0.68
_exptl_crystal_size_mid 0.24
_exptl_crystal_size_min 0.09
_refine_diff_density_max 0.760
_refine_diff_density_min -0.513
_refine_diff_density_rms 0.080
_refine_ls_abs_structure_details 'Flack H D (1983), Acta Cryst. A39, 876-881'
_refine_ls_abs_structure_Flack 0.03(6)
_refine_ls_extinction_method none
_refine_ls_goodness_of_fit_ref 1.061
_refine_ls_hydrogen_treatment constr
_refine_ls_matrix_type full
_refine_ls_number_parameters 172
_refine_ls_number_reflns 2099
_refine_ls_number_restraints 10
_refine_ls_restrained_S_all 1.058
_refine_ls_R_factor_all 0.0432
_refine_ls_R_factor_gt 0.0397
_refine_ls_shift/su_max 0.002
_refine_ls_shift/su_mean 0.000
_refine_ls_structure_factor_coef Fsqd
_refine_ls_weighting_details 'calc w=1/[\s^2^(Fo^2^)+(0.0762P)^2^+0.7827P] where P=(Fo^2^+2Fc^2^)/3'
_refine_ls_weighting_scheme calc
_refine_ls_wR_factor_gt 0.1104
_refine_ls_wR_factor_ref 0.1131
_reflns_number_gt 1935
_reflns_number_total 2099
_reflns_threshold_expression I>2\s(I)
_cod_data_source_file ic800069f-file001_4.cif
_cod_data_source_block 7a
_cod_depositor_comments
;
The following automatic conversions were performed:
'_symmetry_cell_setting' value 'Orthorhombic' changed to 'orthorhombic'
according to '/home/saulius/struct/CIF-dictionaries/cif_core.dic'
dictionary named 'cif_core.dic' version 2.4.1 from 2010-06-29.

Automatic conversion script
Id: cif_fix_enum 1527 2010-12-29 10:47:43Z saulius 
;
_cod_original_cell_volume 2047.2(7)
_cod_database_code 4305248

loop_
_symmetry_equiv_pos_as_xyz
'x, y, z'
'-x, -y, z+1/2'
'-x, y, -z+1/2'
'x, -y, -z'
'x+1/2, y+1/2, z'
'-x+1/2, -y+1/2, z+1/2'
'-x+1/2, y+1/2, -z+1/2'
'x+1/2, -y+1/2, -z'

loop_
_atom_site_label
_atom_site_type_symbol
_atom_site_fract_x
_atom_site_fract_y
_atom_site_fract_z
_atom_site_U_iso_or_equiv
_atom_site_adp_type
_atom_site_occupancy
_atom_site_symmetry_multiplicity
_atom_site_calc_flag
_atom_site_refinement_flags
_atom_site_disorder_assembly
_atom_site_disorder_group
Ag Ag 0.96904(7) 0.5000 0.5000 0.05249(18) Uani 1 2 d S . .
N1A N 0.7507(13) 0.4208(5) 0.4347(4) 0.0545(17) Uani 0.67 1 d P . 1
N2A N -0.300(4) 0.0537(17) 0.4279(14) 0.049(6) Uani 0.67 1 d P . 1
C1A C 0.4284(12) 0.2613(4) 0.3817(4) 0.0379(13) Uani 0.67 1 d P . 1
H1A H 0.5271 0.2297 0.4110 0.046 Uiso 0.67 1 calc PR . 1
C2A C 0.3218(11) 0.1983(5) 0.3389(4) 0.0434(15) Uani 0.67 1 d P . 1
H2AA H 0.4272 0.1565 0.3221 0.052 Uiso 0.67 1 calc PR . 1
H2BA H 0.2516 0.2277 0.3028 0.052 Uiso 0.67 1 calc PR . 1
C3A C 0.1573(13) 0.1542(5) 0.3804(4) 0.0362(17) Uani 0.67 1 d P . 1
H3A H 0.2331 0.1130 0.4091 0.043 Uiso 0.67 1 calc PR . 1
C4A C 0.0694(17) 0.2284(6) 0.4204(5) 0.066(3) Uani 0.67 1 d P . 1
H4AA H -0.0656 0.2505 0.4017 0.080 Uiso 0.67 1 calc PR . 1
H4BA H 0.0394 0.2088 0.4642 0.080 Uiso 0.67 1 calc PR . 1
C5A C 0.2354(12) 0.2964(5) 0.4209(4) 0.0512(17) Uani 0.67 1 d P . 1
H5AA H 0.2805 0.3093 0.4649 0.061 Uiso 0.67 1 calc PR . 1
H5BA H 0.1790 0.3496 0.4014 0.061 Uiso 0.67 1 calc PR . 1
C6A C 0.5540(13) 0.3334(5) 0.3496(3) 0.0476(15) Uani 0.67 1 d P . 1
H6AA H 0.6599 0.3087 0.3196 0.057 Uiso 0.67 1 calc PR . 1
H6BA H 0.4545 0.3703 0.3252 0.057 Uiso 0.67 1 calc PR . 1
C7A C 0.6639(13) 0.3839(5) 0.3970(4) 0.0497(17) Uani 0.67 1 d P . 1
C8A C -0.018(5) 0.1022(14) 0.3394(11) 0.052(4) Uani 0.67 1 d P . 1
H8AA H -0.0913 0.1404 0.3087 0.062 Uiso 0.67 1 calc PR . 1
H8BA H 0.0494 0.0543 0.3159 0.062 Uiso 0.67 1 calc PR . 1
C9A C -0.171(5) 0.0698(15) 0.3872(12) 0.048(5) Uani 0.67 1 d P . 1
N1B N 0.719(3) 0.4158(10) 0.4580(6) 0.044(4) Uiso 0.33 1 d P . 2
N2B N -0.290(11) 0.060(4) 0.424(3) 0.061(16) Uiso 0.33 1 d P . 2
C1B C 0.357(3) 0.2599(9) 0.4044(7) 0.037(3) Uiso 0.33 1 d P . 2
H1B H 0.4475 0.2278 0.4357 0.044 Uiso 0.33 1 calc PR . 2
C2B C 0.135(3) 0.2181(11) 0.4029(8) 0.042(4) Uiso 0.33 1 d P . 2
H2AB H 0.0286 0.2560 0.3823 0.050 Uiso 0.33 1 calc PR . 2
H2BB H 0.0853 0.2037 0.4462 0.050 Uiso 0.33 1 calc PR . 2
C3B C 0.175(3) 0.1367(14) 0.3633(9) 0.040(5) Uiso 0.33 1 d P . 2
H3B H 0.2593 0.0961 0.3905 0.048 Uiso 0.33 1 calc PR . 2
C4B C 0.333(3) 0.1741(11) 0.3134(8) 0.050(4) Uiso 0.33 1 d P . 2
H4AB H 0.4341 0.1288 0.2997 0.060 Uiso 0.33 1 calc PR . 2
H4BB H 0.2511 0.1932 0.2757 0.060 Uiso 0.33 1 calc PR . 2
C5B C 0.454(2) 0.2460(8) 0.3387(6) 0.045(3) Uiso 0.33 1 d P . 2
H5AB H 0.4357 0.2976 0.3119 0.054 Uiso 0.33 1 calc PR . 2
H5BB H 0.6087 0.2321 0.3416 0.054 Uiso 0.33 1 calc PR . 2
C6B C 0.335(3) 0.3530(11) 0.4283(8) 0.059(4) Uiso 0.33 1 d P . 2
H6AB H 0.2573 0.3876 0.3963 0.071 Uiso 0.33 1 calc PR . 2
H6BB H 0.2499 0.3537 0.4680 0.071 Uiso 0.33 1 calc PR . 2
C7B C 0.549(3) 0.3913(9) 0.4402(6) 0.049(3) Uiso 0.33 1 d P . 2
C8B C -0.014(9) 0.097(3) 0.348(2) 0.039(7) Uiso 0.33 1 d P . 2
H8AB H 0.0274 0.0408 0.3299 0.047 Uiso 0.33 1 calc PR . 2
H8BB H -0.0761 0.1306 0.3131 0.047 Uiso 0.33 1 calc PR . 2
C9B C -0.188(10) 0.079(3) 0.391(2) 0.035(8) Uiso 0.33 1 d P . 2
Cl Cl 0.0126(14) 0.43311(13) 0.2464(3) 0.0544(8) Uani 0.50 1 d PD A -1
O1 O -0.004(2) 0.3458(3) 0.2640(4) 0.122(2) Uiso 0.50 1 d PD A -1
O2 O 0.1688(19) 0.4738(6) 0.2847(5) 0.122(2) Uiso 0.50 1 d PD A -1
O3 O 0.074(2) 0.4388(5) 0.1819(4) 0.122(2) Uiso 0.50 1 d PD A -1
O4 O -0.1883(17) 0.4739(7) 0.2549(6) 0.122(2) Uiso 0.50 1 d PD A -1

loop_
_atom_site_aniso_label
_atom_site_aniso_U_11
_atom_site_aniso_U_22
_atom_site_aniso_U_33
_atom_site_aniso_U_23
_atom_site_aniso_U_13
_atom_site_aniso_U_12
Ag 0.0378(3) 0.0585(3) 0.0612(3) 0.0033(3) 0.000 0.000
N1A 0.054(4) 0.053(4) 0.057(5) -0.009(4) -0.004(4) -0.017(3)
N2A 0.038(6) 0.048(7) 0.060(8) 0.012(4) 0.008(3) -0.017(4)
C1A 0.030(3) 0.041(3) 0.043(4) 0.000(3) 0.001(3) -0.007(2)
C2A 0.038(4) 0.049(4) 0.043(4) -0.011(3) 0.010(3) -0.003(3)
C3A 0.037(4) 0.035(4) 0.037(4) 0.002(4) 0.000(3) -0.012(3)
C4A 0.057(6) 0.064(5) 0.078(5) -0.027(4) 0.038(5) -0.019(4)
C5A 0.038(4) 0.058(4) 0.058(4) -0.020(3) 0.006(3) -0.005(3)
C6A 0.041(4) 0.049(3) 0.053(3) 0.003(3) -0.001(3) -0.008(3)
C7A 0.039(4) 0.038(3) 0.072(5) -0.002(3) 0.011(4) -0.007(3)
C8A 0.048(6) 0.059(7) 0.048(8) 0.010(5) 0.003(6) -0.017(4)
C9A 0.034(8) 0.037(7) 0.073(9) -0.013(5) -0.002(5) -0.004(5)
Cl 0.043(2) 0.0585(9) 0.0619(13) 0.011(2) -0.0119(12) -0.017(3)

loop_
_atom_type_symbol
_atom_type_description
_atom_type_scat_dispersion_real
_atom_type_scat_dispersion_imag
_atom_type_scat_source
C C 0.0033 0.0016 'International Tables Vol C Tables 4.2.6.8 and 6.1.1.4'
H H 0.0000 0.0000 'International Tables Vol C Tables 4.2.6.8 and 6.1.1.4'
N N 0.0061 0.0033 'International Tables Vol C Tables 4.2.6.8 and 6.1.1.4'
O O 0.0106 0.0060 'International Tables Vol C Tables 4.2.6.8 and 6.1.1.4'
Cl Cl 0.1484 0.1585 'International Tables Vol C Tables 4.2.6.8 and 6.1.1.4'
Ag Ag -0.8971 1.1015 'International Tables Vol C Tables 4.2.6.8 and 6.1.1.4'

loop_
_geom_angle_atom_site_label_1
_geom_angle_atom_site_label_2
_geom_angle_atom_site_label_3
_geom_angle
_geom_angle_site_symmetry_1
_geom_angle_site_symmetry_3
_geom_angle_publ_flag
N1B Ag N1B 91.0(8) . 4_566 ?
N2A Ag N2A 100.6(15) 5_655 8_656 ?
N2A Ag N1A 125.6(8) 5_655 4_566 ?
N2A Ag N1A 100.0(8) 8_656 4_566 ?
N2A Ag N1A 100.1(8) 5_655 . ?
N2A Ag N1A 125.6(8) 8_656 . ?
N1A Ag N1A 107.4(4) 4_566 . ?
N1B Ag N2B 114.0(16) . 5_655 ?
N1B Ag N2B 118.4(18) 4_566 5_655 ?
N1B Ag N2B 118.4(18) . 8_656 ?
N1B Ag N2B 114.0(16) 4_566 8_656 ?
N2B Ag N2B 102(4) 5_655 8_656 ?
C7A N1A Ag 171.0(8) . . ?
C9A N2A Ag 170(2) . 5_345 ?
C2A C1A C6A 116.4(6) . . ?
C2A C1A C5A 102.1(6) . . ?
C6A C1A C5A 111.8(6) . . ?
C1A C2A C3A 104.5(6) . . ?
C2A C3A C4A 102.5(6) . . ?
C2A C3A C8A 112.2(10) . . ?
C4A C3A C8A 115.6(12) . . ?
C5A C4A C3A 107.2(7) . . ?
C4A C5A C1A 106.5(6) . . ?
C7A C6A C1A 109.7(6) . . ?
N1A C7A C6A 177.8(9) . . ?
C9A C8A C3A 104.0(17) . . ?
N2A C9A C8A 172(3) . . ?
C7B N1B Ag 160.3(14) . . ?
C9B N2B Ag 174(6) . 5_345 ?
C5B C1B C2B 106.0(12) . . ?
C5B C1B C6B 117.8(13) . . ?
C2B C1B C6B 109.0(15) . . ?
C1B C2B C3B 102.5(15) . . ?
C8B C3B C2B 111(2) . . ?
C8B C3B C4B 124(2) . . ?
C2B C3B C4B 99.1(15) . . ?
C5B C4B C3B 111.7(14) . . ?
C4B C5B C1B 103.9(13) . . ?
C7B C6B C1B 110.7(14) . . ?
N1B C7B C6B 170.3(16) . . ?
C3B C8B C9B 127(4) . . ?
N2B C9B C8B 169(6) . . ?
O2 Cl O3 109.50(9) . . ?
O2 Cl O4 109.51(9) . . ?
O3 Cl O4 109.47(9) . . ?
O2 Cl O1 109.46(9) . . ?
O3 Cl O1 109.42(9) . . ?
O4 Cl O1 109.47(9) . . ?

loop_
_geom_bond_atom_site_label_1
_geom_bond_atom_site_label_2
_geom_bond_distance
_geom_bond_site_symmetry_2
_geom_bond_publ_flag
Ag N1B 2.219(17) . ?
Ag N1B 2.219(17) 4_566 ?
Ag N2A 2.25(2) 5_655 ?
Ag N2A 2.25(2) 8_656 ?
Ag N1A 2.296(7) 4_566 ?
Ag N1A 2.296(7) . ?
Ag N2B 2.38(6) 5_655 ?
Ag N2B 2.38(6) 8_656 ?
N1A C7A 1.119(11) . ?
N2A C9A 1.20(4) . ?
N2A Ag 2.25(2) 5_345 ?
C1A C2A 1.491(9) . ?
C1A C6A 1.529(10) . ?
C1A C5A 1.557(10) . ?
C2A C3A 1.513(10) . ?
C3A C4A 1.534(12) . ?
C3A C8A 1.61(3) . ?
C4A C5A 1.481(11) . ?
C6A C7A 1.446(11) . ?
C8A C9A 1.47(4) . ?
N1B C7B 1.19(2) . ?
N2B C9B 1.00(8) . ?
N2B Ag 2.38(6) 5_345 ?
C1B C5B 1.53(2) . ?
C1B C2B 1.53(3) . ?
C1B C6B 1.54(2) . ?
C2B C3B 1.54(2) . ?
C3B C8B 1.37(6) . ?
C3B C4B 1.55(3) . ?
C4B C5B 1.45(2) . ?
C6B C7B 1.48(2) . ?
C8B C9B 1.43(8) . ?
Cl O2 1.415(5) . ?
Cl O3 1.415(5) . ?
Cl O4 1.415(5) . ?
Cl O1 1.415(5) . ?

loop_
_geom_torsion_atom_site_label_1
_geom_torsion_atom_site_label_2
_geom_torsion_atom_site_label_3
_geom_torsion_atom_site_label_4
_geom_torsion
_geom_torsion_site_symmetry_1
_geom_torsion_site_symmetry_2
_geom_torsion_site_symmetry_3
_geom_torsion_site_symmetry_4
_geom_torsion_publ_flag
N2A Ag N1A C7A 12(5) 5_655 . . . ?
N2A Ag N1A C7A -99(5) 8_656 . . . ?
N1A Ag N1A C7A 144(5) 4_566 . . . ?
C6A C1A C2A C3A -162.3(7) . . . . ?
C5A C1A C2A C3A -40.3(7) . . . . ?
C1A C2A C3A C4A 39.8(8) . . . . ?
C1A C2A C3A C8A 164.4(11) . . . . ?
C2A C3A C4A C5A -23.0(9) . . . . ?
C8A C3A C4A C5A -145.4(10) . . . . ?
C3A C4A C5A C1A -1.3(9) . . . . ?
C2A C1A C5A C4A 25.5(8) . . . . ?
C6A C1A C5A C4A 150.6(7) . . . . ?
C2A C1A C6A C7A -174.6(6) . . . . ?
C5A C1A C6A C7A 68.7(8) . . . . ?
Ag N1A C7A C6A 107(24) . . . . ?
C1A C6A C7A N1A 42(25) . . . . ?
C2A C3A C8A C9A -175.9(14) . . . . ?
C4A C3A C8A C9A -58.9(18) . . . . ?
Ag N2A C9A C8A 179(100) 5_345 . . . ?
C3A C8A C9A N2A 61(21) . . . . ?
N1B Ag N1B C7B 14(3) 4_566 . . . ?
N2B Ag N1B C7B -108(4) 5_655 . . . ?
N2B Ag N1B C7B 132(4) 8_656 . . . ?
C5B C1B C2B C3B 38.6(15) . . . . ?
C6B C1B C2B C3B 166.3(14) . . . . ?
C1B C2B C3B C8B -171(2) . . . . ?
C1B C2B C3B C4B -38.7(15) . . . . ?
C8B C3B C4B C5B 151(3) . . . . ?
C2B C3B C4B C5B 27.9(19) . . . . ?
C3B C4B C5B C1B -4.9(17) . . . . ?
C2B C1B C5B C4B -20.9(15) . . . . ?
C6B C1B C5B C4B -143.2(15) . . . . ?
C5B C1B C6B C7B -68.2(18) . . . . ?
C2B C1B C6B C7B 171.1(13) . . . . ?
Ag N1B C7B C6B -98(10) . . . . ?
C1B C6B C7B N1B -81(10) . . . . ?
C2B C3B C8B C9B -46(5) . . . . ?
C4B C3B C8B C9B -164(3) . . . . ?
Ag N2B C9B C8B -63(83) 5_345 . . . ?
C3B C8B C9B N2B -65(35) . . . . ?
